data_9016912
loop_
_publ_author_name
'Schingaro, E.'
'Lacalamita, M.'
'Scordari, F.'
'Mesto, E.'

_publ_section_title
;
 3T-phlogopite from Kasenyi kamafugite (SW Uganda): EPMA, XPS, FTIR, and SCXRD study
;
_journal_name_full 'American Mineralogist'
_journal_page_first 709
_journal_page_last 717
_journal_volume 98
_journal_year 2013
_chemical_compound_source 'Kasenyi kamafugite, southwest Uganda'
_chemical_formula_sum 'Al1.15 Cr0.05 F0.03 Fe0.36 H1.32 K0.92 Mg2.28 Na0.04 Ni0.01 O11.97 Si2.88 Ti0.27'
_chemical_name_mineral Phlogopite
_space_group_IT_number 151
_space_group_name_Hall 'P 31 2 (0 0 4)'
_space_group_name_H-M_alt 'P 31 1 2'
_symmetry_space_group_name_H-M 'P 31 1 2'
_cell_angle_alpha 90
_cell_angle_beta 90
_cell_angle_gamma 120
_cell_formula_units_Z 3
_cell_length_a 5.3235
_cell_length_b 5.3235
_cell_length_c 30.188
_cell_volume 740.900
_database_code_amcsd 0019915
_exptl_crystal_density_diffrn 2.917
_cod_data_source_file inputs/fixed/downloads/05/05539.cif
_cod_data_source_block 05539
_cod_original_formula_sum 'K.92 Na.04 Mg2.28 Fe.36 Al1.15 Ti.27 Cr.05 Ni.01 Si2.88 O11.97 F.03 H1.32'
_cod_database_code 9016912

loop_
_space_group_symop_operation_xyz
x,y,z
-x+y,y,1/3-z
-y,x-y,1/3+z
-y,-x,2/3-z
-x+y,-x,2/3+z
x,x-y,-z

loop_
_atom_site_aniso_label
_atom_site_aniso_U_11
_atom_site_aniso_U_22
_atom_site_aniso_U_33
_atom_site_aniso_U_12
_atom_site_aniso_U_13
_atom_site_aniso_U_23
K 0.03580 0.03580 0.03620 0.01830 0.00370 -0.00090
Na 0.03580 0.03580 0.03620 0.01830 0.00370 -0.00090
MgM1 0.00150 0.00870 0.01910 0.00070 0.00000 0.00170
FeM1 0.00150 0.00870 0.01910 0.00070 0.00000 0.00170
AlM1 0.00150 0.00870 0.01910 0.00070 0.00000 0.00170
MgM2 0.01580 0.00910 0.01470 0.00160 0.00000 0.00100
FeM2 0.01580 0.00910 0.01470 0.00160 0.00000 0.00100
TiM2 0.01580 0.00910 0.01470 0.00160 0.00000 0.00100
CrM2 0.01580 0.00910 0.01470 0.00160 0.00000 0.00100
NiM2 0.01580 0.00910 0.01470 0.00160 0.00000 0.00100
MgM3 0.00540 0.01070 0.01140 0.00270 0.00000 0.00070
FeM3 0.00540 0.01070 0.01140 0.00270 0.00000 0.00070
TiM3 0.00540 0.01070 0.01140 0.00270 0.00000 0.00070
CrM3 0.00540 0.01070 0.01140 0.00270 0.00000 0.00070
NiM3 0.00540 0.01070 0.01140 0.00270 0.00000 0.00070
SiT1 0.00660 0.00950 0.01110 0.00160 0.00120 0.00060
AlT1 0.00660 0.00950 0.01110 0.00160 0.00120 0.00060
FeT1 0.00660 0.00950 0.01110 0.00160 0.00120 0.00060
SiT2 0.00840 0.01090 0.01520 0.00870 0.00050 0.00100
AlT2 0.00840 0.01090 0.01520 0.00870 0.00050 0.00100
FeT2 0.00840 0.01090 0.01520 0.00870 0.00050 0.00100
O1 0.00800 0.00900 0.01200 0.00300 0.00030 -0.00100
O2 0.00800 0.01500 0.01500 0.00700 0.00030 0.00230
O3 0.02300 0.01500 0.01600 0.00700 -0.00100 0.00000
O4 0.01300 0.02600 0.01500 0.00800 0.00000 -0.00300
O5 0.02600 0.02300 0.01800 0.01800 0.00400 0.00300
O-H6 0.01100 0.00800 0.01310 0.00500 -0.00400 -0.00300
O6 0.01100 0.00800 0.01310 0.00500 -0.00400 -0.00300
F6 0.01100 0.00800 0.01310 0.00500 -0.00400 -0.00300

loop_
_atom_site_label
_atom_site_fract_x
_atom_site_fract_y
_atom_site_fract_z
_atom_site_occupancy
_atom_site_U_iso_or_equiv
_atom_site_type_symbol
_atom_site_attached_hydrogens
K 0.88940 0.11060 0.83330 0.92000 0.03600 K 0
Na 0.88940 0.11060 0.83330 0.04000 0.03600 Na 0
MgM1 0.90410 0.45230 0.00000 0.36500 0.01100 Mg 0
FeM1 0.90410 0.45230 0.00000 0.08000 0.01100 Fe 0
AlM1 0.90410 0.45230 0.00000 0.05500 0.01100 Al 0
MgM2 0.22770 0.11380 0.00000 0.77500 0.01500 Mg 0
FeM2 0.22770 0.11380 0.00000 0.06000 0.01500 Fe 0
TiM2 0.22770 0.11380 0.00000 0.13500 0.01500 Ti 0
CrM2 0.22770 0.11380 0.00000 0.02500 0.01500 Cr 0
NiM2 0.22770 0.11380 0.00000 0.00500 0.01500 Ni 0
MgM3 1.57720 0.78860 0.00000 0.77500 0.01000 Mg 0
FeM3 1.57720 0.78860 0.00000 0.06000 0.01000 Fe 0
TiM3 1.57720 0.78860 0.00000 0.13500 0.01000 Ti 0
CrM3 1.57720 0.78860 0.00000 0.02500 0.01000 Cr 0
NiM3 1.57720 0.78860 0.00000 0.00500 0.01000 Ni 0
SiT1 0.23260 0.78700 0.90887 0.72000 0.01000 Si 0
AlT1 0.23260 0.78700 0.90887 0.26000 0.01000 Al 0
FeT1 0.23260 0.78700 0.90887 0.02000 0.01000 Fe 0
SiT2 0.56890 0.44050 0.90877 0.72000 0.01000 Si 0
AlT2 0.56890 0.44050 0.90877 0.26000 0.01000 Al 0
FeT2 0.56890 0.44050 0.90877 0.02000 0.01000 Fe 0
O1 0.23610 0.78450 0.96400 1.00000 0.01000 O 0
O2 0.56940 0.44660 0.96330 1.00000 0.01200 O 0
O3 0.35380 0.11300 0.88946 1.00000 0.01900 O 0
O4 0.89600 0.57760 0.88983 1.00000 0.01900 O 0
O5 0.43150 0.65160 0.88940 1.00000 0.02000 O 0
O-H6 0.90170 0.11650 0.96606 0.66000 0.01100 O 1
O6 0.90170 0.11650 0.96606 0.32500 0.01100 O 0
F6 0.90170 0.11650 0.96606 0.01500 0.01100 F 0

loop_
_cod_changelog_entry_id
_cod_changelog_entry_author
_cod_changelog_entry_date
_cod_changelog_entry_text
1
;cod-tools version 3.8.0
Id: cif_guess_AMCSD_atom_types 9581 2023-05-17 12:35:41Z saulius
;
2023-05-21T08:55:02+03:00
;Derived atom types and hydrogen counts
from atom names that follow the AMCSD naming convention
(Wat == water, O-H == hydroxyl).
;

loop_
_cod_related_entry_id
_cod_related_entry_database
_cod_related_entry_code
1 AMCSD 0019915
